data_1511555
loop_
_publ_author_name
'Salamakha, P.'
'Sologub, O.L.'
'Almeida, M.'
'Goncalves, A.P.'

_publ_section_title
;
 Crystal structure and magnetism of the Y2 Pd14 B5 compound
;
_journal_name_full 'Journal of Alloys Compd.'
_journal_page_first 61
_journal_page_last 68
_journal_paper_doi 10.1016/S0925-8388(03)00372-4
_journal_volume 360
_journal_year 2003
_chemical_formula_sum 'B5 Pd14 Y2'
_chemical_name_systematic 'Y2 Pd14 B5'
_space_group_IT_number 141
_symmetry_space_group_name_Hall '-I 4bd 2'
_symmetry_space_group_name_H-M 'I 41/a m d :2'
_cell_angle_alpha 90
_cell_angle_beta 90
_cell_angle_gamma 90
_cell_formula_units_Z 4
_cell_length_a 8.484
_cell_length_b 8.484
_cell_length_c 16.49
_cell_volume 1186.921
_citation_journal_id_ASTM JALCEU
_cod_data_source_file boron4-x_195.cif
_cod_data_source_block B5Pd14Y2
_cod_original_cell_volume 1186.922
_cod_database_code 1511555

loop_
_symmetry_equiv_pos_as_xyz
x,y,z
-y+1/4,x+3/4,z+1/4
-x+1/2,-y,z+1/2
y+1/4,-x+1/4,z+3/4
x,-y,-z
y+1/4,x+3/4,-z+1/4
-x+1/2,y,-z+1/2
-y+1/4,-x+1/4,-z+3/4
-x,-y,-z
y-1/4,-x-3/4,-z-1/4
x-1/2,y,-z-1/2
-y-1/4,x-1/4,-z-3/4
-x,y,z
-y-1/4,-x-3/4,z-1/4
x-1/2,-y,z-1/2
y-1/4,x-1/4,z-3/4
x+1/2,y+1/2,z+1/2
-y+3/4,x+5/4,z+3/4
-x+1,-y+1/2,z+1
y+3/4,-x+3/4,z+5/4
x+1/2,-y+1/2,-z+1/2
y+3/4,x+5/4,-z+3/4
-x+1,y+1/2,-z+1
-y+3/4,-x+3/4,-z+5/4
-x+1/2,-y+1/2,-z+1/2
y+1/4,-x-1/4,-z+1/4
x,y+1/2,-z
-y+1/4,x+1/4,-z-1/4
-x+1/2,y+1/2,z+1/2
-y+1/4,-x-1/4,z+1/4
x,-y+1/2,z
y+1/4,x+1/4,z-1/4

loop_
_atom_site_label
_atom_site_type_symbol
_atom_site_fract_x
_atom_site_fract_y
_atom_site_fract_z
_atom_site_occupancy
_atom_site_U_iso_or_equiv
Pd2 Pd 0 0.03359 0.23966 1 0.0
B2 B 0 0.25 0.375 1 0.0
B1 B 0.20684 0 0 1 0.0
Pd4 Pd 0 0 0.5 1 0.0
Pd3 Pd 0.2882 0.5382 0.875 1 0.0
Pd1 Pd 0 0.58752 0.06607 1 0.0
Y1 Y 0 0.25 0.09733 1 0.0
